data_1569284
loop_
_publ_author_name
'Zhang, Xiao-Wen'
'Chen, Xu-Lin'
'Lu, Can-Zhong'

_publ_section_title
;
 High-Contrast Visualization Chemiluminescence Based on AIE-Active and
 Base-Sensitive Emitters.
;
_journal_issue 9
_journal_name_full 'Molecules (Basel, Switzerland)'
_journal_page_first 3976
_journal_paper_doi 10.3390/molecules28093976
_journal_volume 28
_journal_year 2023
_chemical_formula_moiety '2(C25 H19 N O3)'
_chemical_formula_sum 'C50 H38 N2 O6'
_chemical_formula_weight 762.82
_space_group_crystal_system tetragonal
_space_group_IT_number 81
_space_group_name_Hall 'P -4'
_space_group_name_H-M_alt 'P -4'
_atom_sites_solution_hydrogens mixed
_atom_sites_solution_primary iterative
_audit_creation_date 2022-06-21
_audit_creation_method
;
Olex2 1.3
(compiled 2020.07.31 svn.rc2a77460 for OlexSys, GUI svn.r6145)
;
_cell_angle_alpha 90
_cell_angle_beta 90
_cell_angle_gamma 90
_cell_formula_units_Z 4
_cell_length_a 22.2520(11)
_cell_length_b 22.2520(11)
_cell_length_c 8.1795(5)
_cell_measurement_reflns_used 3595
_cell_measurement_temperature 200.0
_cell_measurement_theta_max 22.18
_cell_measurement_theta_min 2.59
_cell_volume 4050.1(4)
_computing_cell_refinement 'SAINT V8.40A (Bruker, 2019)'
_computing_data_reduction 'SAINT V8.40A (Bruker, 2019)'
_computing_molecular_graphics 'Olex2 1.3 (Dolomanov et al., 2009)'
_computing_publication_material 'Olex2 1.3 (Dolomanov et al., 2009)'
_computing_structure_refinement 'SHELXL 2018/3 (Sheldrick, 2015)'
_computing_structure_solution 'olex2.solve 1.3 (Bourhis et al., 2015)'
_diffrn_ambient_temperature 200.0
_diffrn_measured_fraction_theta_full 0.997
_diffrn_measured_fraction_theta_max 0.998
_diffrn_measurement_device_type 'Bruker APEX-II CCD'
_diffrn_measurement_method '\f and \w scans'
_diffrn_radiation_type MoK\a
_diffrn_radiation_wavelength 0.71073
_diffrn_reflns_av_R_equivalents 0.0702
_diffrn_reflns_av_unetI/netI 0.0743
_diffrn_reflns_Laue_measured_fraction_full 0.997
_diffrn_reflns_Laue_measured_fraction_max 0.998
_diffrn_reflns_limit_h_max 28
_diffrn_reflns_limit_h_min -27
_diffrn_reflns_limit_k_max 28
_diffrn_reflns_limit_k_min -28
_diffrn_reflns_limit_l_max 10
_diffrn_reflns_limit_l_min -10
_diffrn_reflns_number 31645
_diffrn_reflns_point_group_measured_fraction_full 0.998
_diffrn_reflns_point_group_measured_fraction_max 0.998
_diffrn_reflns_theta_full 25.242
_diffrn_reflns_theta_max 27.476
_diffrn_reflns_theta_min 2.046
_diffrn_source_current 1.4
_diffrn_source_power 0.07
_diffrn_source_voltage 50.0
_diffrn_standards_number 0
_exptl_absorpt_coefficient_mu 0.082
_exptl_absorpt_correction_T_max 0.7456
_exptl_absorpt_correction_T_min 0.6820
_exptl_absorpt_correction_type none
_exptl_absorpt_process_details
;
SADABS-2016/2 (Bruker,2016/2) was used for absorption correction.
wR2(int) was 0.0862 before and 0.0565 after correction.
The Ratio of minimum to maximum transmission is 0.9147.
The \l/2 correction factor is Not present.
;
_exptl_crystal_density_diffrn 1.251
_exptl_crystal_F_000 1600
_refine_diff_density_max 0.266
_refine_diff_density_min -0.246
_refine_diff_density_rms 0.036
_refine_ls_abs_structure_details
;
 Flack x determined using 1552 quotients [(I+)-(I-)]/[(I+)+(I-)]
 (Parsons, Flack and Wagner, Acta Cryst. B69 (2013) 249-259).
;
_refine_ls_abs_structure_Flack -1.7(10)
_refine_ls_extinction_method none
_refine_ls_goodness_of_fit_ref 1.008
_refine_ls_hydrogen_treatment mixed
_refine_ls_matrix_type full
_refine_ls_number_parameters 530
_refine_ls_number_reflns 9263
_refine_ls_number_restraints 0
_refine_ls_restrained_S_all 1.008
_refine_ls_R_factor_all 0.1339
_refine_ls_R_factor_gt 0.0566
_refine_ls_shift/su_max 0.009
_refine_ls_shift/su_mean 0.001
_refine_ls_structure_factor_coef Fsqd
_refine_ls_weighting_details 'w=1/[\s^2^(Fo^2^)+(0.0638P)^2^+0.1962P] where P=(Fo^2^+2Fc^2^)/3'
_refine_ls_weighting_scheme calc
_refine_ls_wR_factor_gt 0.1214
_refine_ls_wR_factor_ref 0.1570
_reflns_Friedel_coverage 0.867
_reflns_Friedel_fraction_full 0.999
_reflns_Friedel_fraction_max 0.999
_reflns_number_gt 4665
_reflns_number_total 9263
_reflns_threshold_expression 'I > 2\s(I)'
_cod_data_source_file TPA-HBA.cif
_cod_data_source_block mo_202118zxw_0m_b
_cod_original_cell_volume 4050.1(5)
_cod_database_code 1569284
_shelx_shelxl_version_number 2018/3
_shelx_space_group_comment
;
The symmetry employed for this shelxl refinement is uniquely defined
by the following loop, which should always be used as a source of
symmetry information in preference to the above space-group names.
They are only intended as comments.
;
_olex2_refinement_description
;
1. Fixed Uiso
 At 1.2 times of:
  All C(H) groups
 At 1.5 times of:
  All O(H) groups
2.a Aromatic/amide H refined with riding coordinates:
 C00G(H00G), C00I(H00I), C00N(H00N), C00R(H00R), C00S(H00S), C00V(H00V),
 C00Y(H00Y), C01C(H01C), C01D(H01D), C01F(H01F), C01H(H01H), C01J(H01J),
 C01K(H01K), C010(H010), C012(H012), C016(H016), C018(H018), C00B(H00B),
 C00D(H00D), C00E(H00E), C00U(H00U), C00X(H00X), C01A(H01A), C01B(H01B),
 C01G(H01G), C011(H011), C013(H013), C014(H014), C015(H015), C19(H19), C20(H20),
  C21(H21), C22(H22), C23(H23)
2.b Idealised tetrahedral OH refined as rotating group:
 O008(H008), O004(H004), O005(H005)
;
_smtbx_masks_void_probe_radius 1.2
_smtbx_masks_void_truncation_radius 1.2
_olex2_submission_special_instructions 'No special instructions were received'

loop_
_space_group_symop_operation_xyz
'x, y, z'
'-x, -y, z'
'y, -x, -z'
'-y, x, -z'

loop_
_atom_site_label
_atom_site_type_symbol
_atom_site_fract_x
_atom_site_fract_y
_atom_site_fract_z
_atom_site_U_iso_or_equiv
_atom_site_adp_type
_atom_site_occupancy
_atom_site_site_symmetry_order
_atom_site_calc_flag
_atom_site_refinement_flags_posn
_atom_site_refinement_flags_adp
_atom_site_refinement_flags_occupancy
_atom_site_disorder_assembly
_atom_site_disorder_group
O001 O 0.7703(3) 0.1989(3) 0.9082(7) 0.0579(16) Uani 1 1 d . . . . .
O003 O 0.7716(3) 0.2989(3) 0.8920(7) 0.0596(17) Uani 1 1 d . . . . .
O008 O 0.8164(4) 0.3610(3) 1.1347(8) 0.075(2) Uani 1 1 d . . . . .
H008 H 0.798737 0.355882 1.045022 0.112 Uiso 1 1 calc R U . . .
N009 N 1.0097(3) 0.2540(3) 2.0192(9) 0.0520(18) Uani 1 1 d . . . . .
C00F C 0.8749(4) 0.2523(4) 1.4267(10) 0.050(2) Uani 1 1 d . . . . .
C00G C 1.0738(4) 0.3204(4) 2.1770(12) 0.057(2) Uani 1 1 d . . . . .
H00G H 1.104206 0.290402 2.175832 0.068 Uiso 1 1 calc R U . . .
C00H C 1.0192(4) 0.3104(4) 2.1015(10) 0.048(2) Uani 1 1 d . . . . .
C00I C 0.9303(4) 0.2130(4) 1.8429(11) 0.052(2) Uani 1 1 d . . . . .
H00I H 0.919749 0.185318 1.926514 0.062 Uiso 1 1 calc R U . . .
C00K C 0.9769(4) 0.2528(4) 1.8726(12) 0.055(2) Uani 1 1 d . . . . .
C00L C 0.8130(4) 0.2512(4) 1.1295(9) 0.045(2) Uani 1 1 d . . . . .
C00M C 0.9103(4) 0.2527(4) 1.5771(11) 0.055(2) Uani 1 1 d . . . . .
C00N C 0.9767(4) 0.3545(4) 2.1018(9) 0.052(2) Uani 1 1 d . . . . .
H00N H 0.939339 0.348076 2.048405 0.062 Uiso 1 1 calc R U . . .
C00O C 1.0238(4) 0.1990(4) 2.0887(13) 0.054(2) Uani 1 1 d . . . . .
C00P C 0.8291(4) 0.3057(4) 1.2042(11) 0.057(2) Uani 1 1 d . . . . .
C00R C 0.8566(4) 0.1993(4) 1.3541(10) 0.051(2) Uani 1 1 d . . . . .
H00R H 0.865244 0.162373 1.407661 0.061 Uiso 1 1 calc R U . . .
C00S C 0.9903(4) 0.2943(4) 1.7494(10) 0.055(2) Uani 1 1 d . . . . .
H00S H 1.022088 0.322337 1.763352 0.066 Uiso 1 1 calc R U . . .
C00V C 1.0834(5) 0.3744(4) 2.2539(12) 0.069(3) Uani 1 1 d . . . . .
H00V H 1.120252 0.381349 2.309273 0.083 Uiso 1 1 calc R U . . .
C00Y C 0.8986(4) 0.2114(4) 1.6997(10) 0.054(2) Uani 1 1 d . . . . .
H00Y H 0.868415 0.181813 1.684236 0.065 Uiso 1 1 calc R U . . .
C01C C 1.0169(5) 0.1937(5) 2.2626(16) 0.080(4) Uani 1 1 d . . . . .
H01C H 1.003128 0.226447 2.327045 0.096 Uiso 1 1 calc R U . . .
C01D C 0.9877(5) 0.4075(4) 2.1785(13) 0.069(3) Uani 1 1 d . . . . .
H01D H 0.957565 0.437707 2.180604 0.083 Uiso 1 1 calc R U . . .
C01F C 1.0423(4) 0.1514(5) 2.0028(19) 0.085(4) Uani 1 1 d . . . . .
H01F H 1.047446 0.155670 1.888065 0.101 Uiso 1 1 calc R U . . .
C01H C 1.0315(5) 0.1374(5) 2.334(2) 0.111(5) Uani 1 1 d . . . . .
H01H H 1.029717 0.134909 2.449900 0.133 Uiso 1 1 calc R U . . .
C01J C 1.0468(5) 0.0903(5) 2.258(3) 0.172(9) Uani 1 1 d . . . . .
H01J H 1.053225 0.053325 2.313111 0.207 Uiso 1 1 calc R U . . .
C01K C 1.0544(5) 0.0958(5) 2.074(2) 0.136(6) Uani 1 1 d . . . . .
H01K H 1.066972 0.062520 2.009372 0.164 Uiso 1 1 calc R U . . .
C006 C 0.7836(4) 0.2519(4) 0.9675(11) 0.053(2) Uani 1 1 d . . . . .
C010 C 0.8603(4) 0.3068(4) 1.3500(11) 0.056(2) Uani 1 1 d . . . . .
H010 H 0.871763 0.344000 1.397833 0.067 Uiso 1 1 calc R U . . .
C012 C 0.9558(4) 0.2942(5) 1.6033(10) 0.058(2) Uani 1 1 d . . . . .
H012 H 0.964050 0.323315 1.521401 0.069 Uiso 1 1 calc R U . . .
C016 C 1.0412(6) 0.4176(4) 2.2519(14) 0.086(4) Uani 1 1 d . . . . .
H016 H 1.048962 0.455361 2.302045 0.104 Uiso 1 1 calc R U . . .
C018 C 0.8265(4) 0.1977(4) 1.2088(11) 0.058(2) Uani 1 1 d . . . . .
H018 H 0.814837 0.160360 1.162274 0.070 Uiso 1 1 calc R U . . .
O002 O 0.7272(3) 0.2009(3) 0.6116(7) 0.0601(17) Uani 1 1 d . . . . .
O004 O 0.7287(3) 0.3015(3) 0.5920(7) 0.0597(17) Uani 1 1 d . . . . .
H004 H 0.761562 0.300853 0.642725 0.090 Uiso 1 1 calc R U . . .
O005 O 0.6818(3) 0.1390(3) 0.3663(9) 0.0699(19) Uani 1 1 d . . . . .
H005 H 0.697119 0.143380 0.459361 0.105 Uiso 1 1 calc R U . . .
N007 N 0.4915(4) 0.2460(3) -0.5196(9) 0.059(2) Uani 1 1 d . . . . .
C00A C 0.4792(3) 0.1911(4) -0.5961(9) 0.0402(18) Uani 1 1 d . . . . .
C00B C 0.6729(4) 0.3003(4) 0.2953(10) 0.051(2) Uani 1 1 d . . . . .
H00B H 0.685354 0.337151 0.343004 0.061 Uiso 1 1 calc R U . . .
C00C C 0.6868(4) 0.2463(4) 0.3775(10) 0.048(2) Uani 1 1 d . . . . .
C00D C 0.5234(4) 0.1461(4) -0.5990(11) 0.053(2) Uani 1 1 d . . . . .
H00D H 0.560912 0.152409 -0.546315 0.064 Uiso 1 1 calc R U . . .
C00E C 0.6016(4) 0.2881(4) -0.2010(11) 0.053(2) Uani 1 1 d . . . . .
H00E H 0.632316 0.317100 -0.183393 0.064 Uiso 1 1 calc R U . . .
C00J C 0.5896(4) 0.2469(4) -0.0789(10) 0.050(2) Uani 1 1 d . . . . .
C00T C 0.6241(4) 0.2461(4) 0.0788(10) 0.051(2) Uani 1 1 d . . . . .
C00U C 0.6395(4) 0.1939(4) 0.1553(11) 0.056(2) Uani 1 1 d . . . . .
H00U H 0.628885 0.156880 0.104949 0.068 Uiso 1 1 calc R U . . .
C00W C 0.5245(4) 0.2462(4) -0.3680(11) 0.049(2) Uani 1 1 d . . . . .
C00X C 0.5702(4) 0.2890(4) -0.3500(12) 0.054(2) Uani 1 1 d . . . . .
H00X H 0.579511 0.316995 -0.433880 0.065 Uiso 1 1 calc R U . . .
C00Z C 0.6699(4) 0.1922(4) 0.3028(9) 0.048(2) Uani 1 1 d . . . . .
C01A C 0.5111(5) 0.2064(5) -0.2453(12) 0.064(3) Uani 1 1 d . . . . .
H01A H 0.478840 0.178941 -0.259688 0.077 Uiso 1 1 calc R U . . .
C01B C 0.4141(5) 0.1285(5) -0.7578(13) 0.068(3) Uani 1 1 d . . . . .
H01B H 0.376653 0.122676 -0.811121 0.082 Uiso 1 1 calc R U . . .
C01E C 0.7171(4) 0.2475(4) 0.5342(10) 0.050(2) Uani 1 1 d . . . . .
C01G C 0.4579(5) 0.0834(4) -0.7630(10) 0.064(2) Uani 1 1 d . . . . .
H01G H 0.450908 0.047365 -0.822290 0.077 Uiso 1 1 calc R U . . .
C011 C 0.6419(4) 0.3021(4) 0.1487(12) 0.062(2) Uani 1 1 d . . . . .
H011 H 0.632920 0.339148 0.096598 0.074 Uiso 1 1 calc R U . . .
C013 C 0.5423(5) 0.2056(4) -0.1060(11) 0.063(3) Uani 1 1 d . . . . .
H013 H 0.532687 0.176919 -0.024013 0.076 Uiso 1 1 calc R U . . .
C014 C 0.5120(5) 0.0921(4) -0.6796(12) 0.071(3) Uani 1 1 d . . . . .
H014 H 0.541220 0.061039 -0.677825 0.085 Uiso 1 1 calc R U . . .
C015 C 0.4253(4) 0.1812(4) -0.6755(11) 0.060(2) Uani 1 1 d . . . . .
H015 H 0.395227 0.211473 -0.673228 0.072 Uiso 1 1 calc R U . . .
C19 C 0.4808(4) 0.3059(5) -0.7709(15) 0.075(3) Uani 1 1 d . . . . .
H19 H 0.491636 0.271708 -0.833852 0.090 Uiso 1 1 calc R U . . .
C20 C 0.4686(6) 0.3589(8) -0.849(2) 0.131(6) Uani 1 1 d . . . . .
H20 H 0.471104 0.363668 -0.963899 0.157 Uiso 1 1 calc R U . . .
C21 C 0.4501(7) 0.4109(7) -0.731(3) 0.189(12) Uani 1 1 d . . . . .
H21 H 0.442606 0.449822 -0.774359 0.227 Uiso 1 1 calc R U . . .
C22 C 0.4455(5) 0.4025(5) -0.593(3) 0.176(11) Uani 1 1 d . . . . .
H22 H 0.430248 0.434858 -0.529425 0.211 Uiso 1 1 calc R U . . .
C23 C 0.4594(5) 0.3519(5) -0.5117(19) 0.094(4) Uani 1 1 d . . . . .
H23 H 0.457109 0.349623 -0.395868 0.113 Uiso 1 1 calc R U . . .
C24 C 0.4778(4) 0.3013(4) -0.6096(14) 0.064(3) Uani 1 1 d . . . . .
H001 H 0.7558(19) 0.2041(19) 0.787(6) 0.048(13) Uiso 1 1 d . . . . .

loop_
_atom_site_aniso_label
_atom_site_aniso_U_11
_atom_site_aniso_U_22
_atom_site_aniso_U_33
_atom_site_aniso_U_23
_atom_site_aniso_U_13
_atom_site_aniso_U_12
O001 0.058(4) 0.061(4) 0.054(4) -0.009(3) -0.003(3) -0.020(3)
O003 0.073(4) 0.056(4) 0.051(3) -0.018(3) -0.005(3) -0.012(3)
O008 0.102(6) 0.064(4) 0.058(4) -0.014(4) -0.001(4) -0.009(4)
N009 0.051(4) 0.045(4) 0.060(4) -0.009(4) 0.000(4) 0.001(4)
C00F 0.050(5) 0.059(5) 0.042(4) -0.012(4) 0.014(4) -0.006(4)
C00G 0.039(4) 0.058(5) 0.074(6) -0.006(5) 0.001(4) 0.011(4)
C00H 0.051(5) 0.038(4) 0.054(4) -0.006(4) 0.001(4) -0.006(4)
C00I 0.050(5) 0.053(5) 0.053(5) 0.002(4) 0.008(4) -0.004(4)
C00K 0.041(5) 0.067(6) 0.056(5) -0.013(5) 0.002(4) 0.004(4)
C00L 0.047(4) 0.050(5) 0.037(4) -0.012(4) 0.005(4) -0.011(4)
C00M 0.051(5) 0.058(6) 0.055(5) -0.020(5) 0.014(4) -0.004(5)
C00N 0.056(5) 0.059(6) 0.040(4) -0.005(4) -0.010(4) 0.008(5)
C00O 0.027(4) 0.053(5) 0.083(5) 0.004(4) -0.011(4) 0.003(3)
C00P 0.057(5) 0.049(5) 0.064(5) -0.010(4) 0.020(4) -0.001(4)
C00R 0.048(5) 0.055(5) 0.049(4) -0.008(4) 0.008(4) -0.013(4)
C00S 0.055(5) 0.067(6) 0.043(4) -0.014(4) 0.002(4) -0.018(5)
C00V 0.075(6) 0.062(6) 0.070(6) -0.007(5) -0.027(5) -0.029(5)
C00Y 0.053(5) 0.058(5) 0.051(5) -0.020(4) 0.007(4) -0.011(5)
C01C 0.056(6) 0.067(7) 0.116(10) 0.031(7) -0.004(6) 0.009(5)
C01D 0.097(8) 0.042(5) 0.068(6) 0.006(5) -0.008(6) 0.030(5)
C01F 0.035(5) 0.053(6) 0.165(11) -0.024(6) -0.009(6) 0.006(4)
C01H 0.067(7) 0.072(7) 0.194(13) 0.072(8) -0.039(8) -0.009(6)
C01J 0.094(8) 0.047(6) 0.37(3) 0.027(10) -0.137(12) 0.004(5)
C01K 0.068(7) 0.069(7) 0.272(17) -0.012(8) -0.111(10) 0.020(5)
C006 0.049(5) 0.052(5) 0.058(5) -0.006(4) 0.008(4) -0.007(4)
C010 0.059(5) 0.057(5) 0.051(4) -0.017(4) -0.001(4) -0.023(4)
C012 0.048(5) 0.081(6) 0.044(4) -0.003(4) 0.001(4) -0.015(4)
C016 0.137(10) 0.036(5) 0.086(7) -0.002(5) -0.039(7) -0.002(6)
C018 0.061(6) 0.046(5) 0.068(5) -0.013(4) 0.007(5) -0.008(4)
O002 0.069(4) 0.053(4) 0.058(4) -0.001(3) 0.000(3) -0.015(3)
O004 0.068(4) 0.055(4) 0.056(4) -0.015(3) -0.005(3) -0.022(3)
O005 0.093(5) 0.048(4) 0.068(4) -0.007(3) -0.020(4) -0.008(4)
N007 0.074(5) 0.043(4) 0.061(4) -0.013(4) -0.024(4) 0.004(4)
C00A 0.039(4) 0.047(4) 0.034(3) -0.002(3) -0.007(3) 0.006(4)
C00B 0.043(4) 0.062(5) 0.048(4) -0.020(4) 0.002(4) -0.017(4)
C00C 0.041(4) 0.051(5) 0.053(5) -0.014(4) 0.011(4) -0.009(4)
C00D 0.049(5) 0.039(5) 0.071(6) -0.006(4) -0.016(4) 0.008(4)
C00E 0.041(5) 0.057(5) 0.062(5) -0.007(5) 0.003(4) -0.008(4)
C00J 0.055(5) 0.054(5) 0.041(4) -0.011(4) 0.000(4) -0.012(5)
C00T 0.048(5) 0.055(5) 0.051(4) -0.020(4) 0.001(4) -0.013(4)
C00U 0.072(6) 0.049(5) 0.048(4) -0.018(4) 0.009(5) -0.001(5)
C00W 0.060(5) 0.039(4) 0.050(5) -0.015(4) -0.002(4) -0.005(4)
C00X 0.050(5) 0.056(5) 0.056(5) -0.020(4) 0.002(4) -0.006(4)
C00Z 0.058(5) 0.050(5) 0.036(3) -0.010(4) 0.000(4) -0.019(4)
C01A 0.064(6) 0.059(6) 0.070(6) -0.014(5) 0.001(5) -0.021(5)
C01B 0.065(6) 0.070(6) 0.068(5) 0.005(5) -0.020(5) 0.005(5)
C01E 0.044(5) 0.063(6) 0.044(4) -0.025(4) 0.011(4) -0.024(4)
C01G 0.087(7) 0.056(5) 0.050(4) -0.011(4) -0.021(5) -0.012(5)
C011 0.067(6) 0.053(5) 0.065(5) -0.014(5) 0.000(5) 0.001(5)
C013 0.087(7) 0.048(5) 0.055(5) -0.019(4) 0.006(5) -0.023(5)
C014 0.082(7) 0.057(6) 0.073(6) -0.019(5) -0.033(6) 0.011(5)
C015 0.060(5) 0.056(5) 0.064(6) -0.008(5) -0.025(5) 0.000(4)
C19 0.050(6) 0.075(7) 0.099(8) 0.025(6) -0.016(6) 0.007(5)
C20 0.082(9) 0.144(13) 0.167(13) 0.074(11) -0.035(9) -0.006(9)
C21 0.079(9) 0.100(11) 0.39(3) 0.135(15) -0.017(13) -0.008(7)
C22 0.057(7) 0.029(5) 0.44(3) -0.070(11) -0.023(12) 0.014(5)
C23 0.052(6) 0.067(7) 0.164(12) -0.058(7) -0.043(7) 0.019(5)
C24 0.048(5) 0.036(4) 0.109(8) -0.019(5) -0.007(5) 0.008(4)

loop_
_atom_type_symbol
_atom_type_description
_atom_type_scat_dispersion_real
_atom_type_scat_dispersion_imag
_atom_type_scat_source
C C 0.0033 0.0016 'International Tables Vol C Tables 4.2.6.8 and 6.1.1.4'
H H 0.0000 0.0000 'International Tables Vol C Tables 4.2.6.8 and 6.1.1.4'
N N 0.0061 0.0033 'International Tables Vol C Tables 4.2.6.8 and 6.1.1.4'
O O 0.0106 0.0060 'International Tables Vol C Tables 4.2.6.8 and 6.1.1.4'

loop_
_geom_angle_atom_site_label_1
_geom_angle_atom_site_label_2
_geom_angle_atom_site_label_3
_geom_angle
_geom_angle_site_symmetry_1
_geom_angle_site_symmetry_3
_geom_angle_publ_flag
C006 O001 H001 109(2) . . ?
C00P O008 H008 109.5 . . ?
C00K N009 C00H 119.5(8) . . ?
C00O N009 C00H 123.0(7) . . ?
C00O N009 C00K 116.9(7) . . ?
C00R C00F C00M 121.7(9) . . ?
C00R C00F C010 118.5(8) . . ?
C010 C00F C00M 119.8(8) . . ?
C00H C00G H00G 120.6 . . ?
C00V C00G H00G 120.6 . . ?
C00V C00G C00H 118.8(9) . . ?
C00G C00H N009 118.6(8) . . ?
C00N C00H N009 121.7(7) . . ?
C00N C00H C00G 119.7(8) . . ?
C00K C00I H00I 118.2 . . ?
C00Y C00I H00I 118.2 . . ?
C00Y C00I C00K 123.5(9) . . ?
C00I C00K N009 123.4(9) . . ?
C00I C00K C00S 117.0(8) . . ?
C00S C00K N009 119.6(8) . . ?
C00P C00L C006 119.5(8) . . ?
C018 C00L C00P 118.8(8) . . ?
C018 C00L C006 121.6(8) . . ?
C00Y C00M C00F 120.3(8) . . ?
C012 C00M C00F 121.8(9) . . ?
C012 C00M C00Y 117.8(9) . . ?
C00H C00N H00N 120.0 . . ?
C01D C00N C00H 120.0(8) . . ?
C01D C00N H00N 120.0 . . ?
N009 C00O C01C 117.1(9) . . ?
C01F C00O N009 123.6(10) . . ?
C01F C00O C01C 119.3(11) . . ?
O008 C00P C00L 122.5(8) . . ?
C010 C00P O008 116.2(8) . . ?
C010 C00P C00L 121.3(9) . . ?
C00F C00R H00R 118.6 . . ?
C018 C00R C00F 122.7(9) . . ?
C018 C00R H00R 118.6 . . ?
C00K C00S H00S 120.3 . . ?
C00K C00S C012 119.3(8) . . ?
C012 C00S H00S 120.3 . . ?
C00G C00V H00V 119.6 . . ?
C016 C00V C00G 120.9(9) . . ?
C016 C00V H00V 119.6 . . ?
C00I C00Y C00M 120.5(8) . . ?
C00I C00Y H00Y 119.8 . . ?
C00M C00Y H00Y 119.8 . . ?
C00O C01C H01C 121.4 . . ?
C01H C01C C00O 117.1(12) . . ?
C01H C01C H01C 121.4 . . ?
C00N C01D H01D 119.7 . . ?
C016 C01D C00N 120.6(9) . . ?
C016 C01D H01D 119.7 . . ?
C00O C01F H01F 118.5 . . ?
C00O C01F C01K 123.0(14) . . ?
C01K C01F H01F 118.5 . . ?
C01C C01H H01H 117.0 . . ?
C01J C01H C01C 126.1(18) . . ?
C01J C01H H01H 117.0 . . ?
C01H C01J H01J 121.6 . . ?
C01H C01J C01K 116.8(13) . . ?
C01K C01J H01J 121.6 . . ?
C01F C01K C01J 117.5(13) . . ?
C01F C01K H01K 121.2 . . ?
C01J C01K H01K 121.2 . . ?
O001 C006 C00L 115.0(8) . . ?
O003 C006 O001 121.6(8) . . ?
O003 C006 C00L 123.4(8) . . ?
C00F C010 H010 120.4 . . ?
C00P C010 C00F 119.2(8) . . ?
C00P C010 H010 120.4 . . ?
C00M C012 C00S 121.7(9) . . ?
C00M C012 H012 119.1 . . ?
C00S C012 H012 119.1 . . ?
C00V C016 C01D 120.0(9) . . ?
C00V C016 H016 120.0 . . ?
C01D C016 H016 120.0 . . ?
C00L C018 H018 120.3 . . ?
C00R C018 C00L 119.5(8) . . ?
C00R C018 H018 120.3 . . ?
C01E O004 H004 109.5 . . ?
C00Z O005 H005 109.5 . . ?
C00A N007 C00W 119.2(7) . . ?
C00A N007 C24 117.9(7) . . ?
C00W N007 C24 122.4(7) . . ?
N007 C00A C00D 119.6(7) . . ?
C015 C00A N007 121.3(7) . . ?
C015 C00A C00D 119.0(8) . . ?
C00C C00B H00B 118.4 . . ?
C011 C00B H00B 118.4 . . ?
C011 C00B C00C 123.2(8) . . ?
C00B C00C C01E 120.5(8) . . ?
C00Z C00C C00B 117.7(8) . . ?
C00Z C00C C01E 121.7(8) . . ?
C00A C00D H00D 120.1 . . ?
C014 C00D C00A 119.7(8) . . ?
C014 C00D H00D 120.1 . . ?
C00J C00E H00E 118.7 . . ?
C00J C00E C00X 122.7(8) . . ?
C00X C00E H00E 118.7 . . ?
C00E C00J C00T 122.0(8) . . ?
C00E C00J C013 117.5(8) . . ?
C013 C00J C00T 120.4(8) . . ?
C00U C00T C00J 122.2(8) . . ?
C00U C00T C011 119.4(8) . . ?
C011 C00T C00J 118.4(9) . . ?
C00T C00U H00U 118.5 . . ?
C00T C00U C00Z 123.1(8) . . ?
C00Z C00U H00U 118.5 . . ?
C00X C00W N007 117.6(8) . . ?
C01A C00W N007 121.1(8) . . ?
C01A C00W C00X 121.3(8) . . ?
C00E C00X H00X 121.8 . . ?
C00W C00X C00E 116.3(9) . . ?
C00W C00X H00X 121.8 . . ?
O005 C00Z C00C 123.1(7) . . ?
O005 C00Z C00U 117.7(8) . . ?
C00U C00Z C00C 119.2(9) . . ?
C00W C01A H01A 119.3 . . ?
C013 C01A C00W 121.3(9) . . ?
C013 C01A H01A 119.3 . . ?
C01G C01B H01B 120.0 . . ?
C015 C01B H01B 120.0 . . ?
C015 C01B C01G 120.1(9) . . ?
O002 C01E O004 123.1(8) . . ?
O002 C01E C00C 121.6(7) . . ?
O004 C01E C00C 115.2(9) . . ?
C01B C01G H01G 120.5 . . ?
C01B C01G C014 119.0(8) . . ?
C014 C01G H01G 120.5 . . ?
C00B C011 C00T 117.4(9) . . ?
C00B C011 H011 121.3 . . ?
C00T C011 H011 121.3 . . ?
C00J C013 H013 119.6 . . ?
C01A C013 C00J 120.8(9) . . ?
C01A C013 H013 119.6 . . ?
C00D C014 C01G 120.5(9) . . ?
C00D C014 H014 119.7 . . ?
C01G C014 H014 119.7 . . ?
C00A C015 H015 119.2 . . ?
C01B C015 C00A 121.6(9) . . ?
C01B C015 H015 119.2 . . ?
C20 C19 H19 119.3 . . ?
C24 C19 H19 119.3 . . ?
C24 C19 C20 121.4(14) . . ?
C19 C20 H20 123.0 . . ?
C19 C20 C21 114.0(16) . . ?
C21 C20 H20 123.0 . . ?
C20 C21 H21 119.7 . . ?
C22 C21 C20 120.6(15) . . ?
C22 C21 H21 119.7 . . ?
C21 C22 H22 116.5 . . ?
C21 C22 C23 126.9(17) . . ?
C23 C22 H22 116.5 . . ?
C22 C23 H23 121.8 . . ?
C22 C23 C24 116.5(15) . . ?
C24 C23 H23 121.8 . . ?
C19 C24 N007 123.7(9) . . ?
C19 C24 C23 120.4(11) . . ?
C23 C24 N007 115.9(10) . . ?

loop_
_geom_bond_atom_site_label_1
_geom_bond_atom_site_label_2
_geom_bond_distance
_geom_bond_site_symmetry_2
_geom_bond_publ_flag
O001 C006 1.310(10) . ?
O001 H001 1.05(4) . ?
O003 C006 1.243(11) . ?
O008 H008 0.8400 . ?
O008 C00P 1.384(11) . ?
N009 C00H 1.441(10) . ?
N009 C00K 1.403(11) . ?
N009 C00O 1.385(11) . ?
C00F C00M 1.461(13) . ?
C00F C00R 1.383(11) . ?
C00F C010 1.404(13) . ?
C00G H00G 0.9500 . ?
C00G C00H 1.380(11) . ?
C00G C00V 1.374(12) . ?
C00H C00N 1.362(12) . ?
C00I H00I 0.9500 . ?
C00I C00K 1.386(12) . ?
C00I C00Y 1.367(13) . ?
C00K C00S 1.399(13) . ?
C00L C00P 1.406(12) . ?
C00L C006 1.477(12) . ?
C00L C018 1.387(12) . ?
C00M C00Y 1.384(13) . ?
C00M C012 1.387(12) . ?
C00N H00N 0.9500 . ?
C00N C01D 1.359(12) . ?
C00O C01C 1.435(15) . ?
C00O C01F 1.337(14) . ?
C00P C010 1.380(13) . ?
C00R H00R 0.9500 . ?
C00R C018 1.365(12) . ?
C00S H00S 0.9500 . ?
C00S C012 1.421(11) . ?
C00V H00V 0.9500 . ?
C00V C016 1.344(15) . ?
C00Y H00Y 0.9500 . ?
C01C H01C 0.9500 . ?
C01C C01H 1.420(14) . ?
C01D H01D 0.9500 . ?
C01D C016 1.352(15) . ?
C01F H01F 0.9500 . ?
C01F C01K 1.393(16) . ?
C01H H01H 0.9500 . ?
C01H C01J 1.27(2) . ?
C01J H01J 0.9500 . ?
C01J C01K 1.52(3) . ?
C01K H01K 0.9500 . ?
C010 H010 0.9500 . ?
C012 H012 0.9500 . ?
C016 H016 0.9500 . ?
C018 H018 0.9500 . ?
O002 C01E 1.235(11) . ?
O004 H004 0.8400 . ?
O004 C01E 1.317(10) . ?
O005 H005 0.8400 . ?
O005 C00Z 1.319(10) . ?
N007 C00A 1.399(10) . ?
N007 C00W 1.441(11) . ?
N007 C24 1.465(12) . ?
C00A C00D 1.404(11) . ?
C00A C015 1.383(10) . ?
C00B H00B 0.9500 . ?
C00B C00C 1.411(12) . ?
C00B C011 1.383(12) . ?
C00C C00Z 1.401(11) . ?
C00C C01E 1.448(12) . ?
C00D H00D 0.9500 . ?
C00D C014 1.393(11) . ?
C00E H00E 0.9500 . ?
C00E C00J 1.382(12) . ?
C00E C00X 1.405(13) . ?
C00J C00T 1.501(12) . ?
C00J C013 1.415(12) . ?
C00T C00U 1.364(13) . ?
C00T C011 1.427(12) . ?
C00U H00U 0.9500 . ?
C00U C00Z 1.384(12) . ?
C00W C00X 1.400(11) . ?
C00W C01A 1.372(13) . ?
C00X H00X 0.9500 . ?
C01A H01A 0.9500 . ?
C01A C013 1.335(13) . ?
C01B H01B 0.9500 . ?
C01B C01G 1.398(13) . ?
C01B C015 1.374(13) . ?
C01G H01G 0.9500 . ?
C01G C014 1.397(12) . ?
C011 H011 0.9500 . ?
C013 H013 0.9500 . ?
C014 H014 0.9500 . ?
C015 H015 0.9500 . ?
C19 H19 0.9500 . ?
C19 C20 1.368(17) . ?
C19 C24 1.325(16) . ?
C20 H20 0.9500 . ?
C20 C21 1.56(3) . ?
C21 H21 0.9500 . ?
C21 C22 1.15(3) . ?
C22 H22 0.9500 . ?
C22 C23 1.34(2) . ?
C23 H23 0.9500 . ?
C23 C24 1.443(13) . ?

loop_
_geom_torsion_atom_site_label_1
_geom_torsion_atom_site_label_2
_geom_torsion_atom_site_label_3
_geom_torsion_atom_site_label_4
_geom_torsion
_geom_torsion_site_symmetry_1
_geom_torsion_site_symmetry_2
_geom_torsion_site_symmetry_3
_geom_torsion_site_symmetry_4
_geom_torsion_publ_flag
O008 C00P C010 C00F -179.7(8) . . . . ?
N009 C00H C00N C01D -178.9(8) . . . . ?
N009 C00K C00S C012 -178.1(8) . . . . ?
N009 C00O C01C C01H -179.8(8) . . . . ?
N009 C00O C01F C01K -177.8(9) . . . . ?
C00F C00M C00Y C00I -177.8(8) . . . . ?
C00F C00M C012 C00S -179.7(9) . . . . ?
C00F C00R C018 C00L -0.5(13) . . . . ?
C00G C00H C00N C01D -1.1(13) . . . . ?
C00G C00V C016 C01D 2.4(18) . . . . ?
C00H N009 C00K C00I -131.2(9) . . . . ?
C00H N009 C00K C00S 47.4(11) . . . . ?
C00H N009 C00O C01C 33.4(12) . . . . ?
C00H N009 C00O C01F -147.6(9) . . . . ?
C00H C00G C00V C016 -2.0(15) . . . . ?
C00H C00N C01D C016 1.5(15) . . . . ?
C00I C00K C00S C012 0.6(14) . . . . ?
C00K N009 C00H C00G -142.5(8) . . . . ?
C00K N009 C00H C00N 35.4(11) . . . . ?
C00K N009 C00O C01C -137.3(9) . . . . ?
C00K N009 C00O C01F 41.7(12) . . . . ?
C00K C00I C00Y C00M -3.1(15) . . . . ?
C00K C00S C012 C00M -2.1(15) . . . . ?
C00L C00P C010 C00F -1.4(13) . . . . ?
C00M C00F C00R C018 -176.2(8) . . . . ?
C00M C00F C010 C00P 177.2(8) . . . . ?
C00N C01D C016 C00V -2.1(17) . . . . ?
C00O N009 C00H C00G 47.0(11) . . . . ?
C00O N009 C00H C00N -135.2(9) . . . . ?
C00O N009 C00K C00I 39.9(11) . . . . ?
C00O N009 C00K C00S -141.6(9) . . . . ?
C00O C01C C01H C01J -4.4(18) . . . . ?
C00O C01F C01K C01J -0.9(16) . . . . ?
C00P C00L C006 O001 -180.0(8) . . . . ?
C00P C00L C006 O003 -0.7(14) . . . . ?
C00P C00L C018 C00R -2.0(13) . . . . ?
C00R C00F C00M C00Y -38.3(12) . . . . ?
C00R C00F C00M C012 142.5(9) . . . . ?
C00R C00F C010 C00P -1.0(13) . . . . ?
C00V C00G C00H N009 179.2(9) . . . . ?
C00V C00G C00H C00N 1.3(13) . . . . ?
C00Y C00I C00K N009 -179.4(8) . . . . ?
C00Y C00I C00K C00S 2.0(14) . . . . ?
C00Y C00M C012 C00S 1.0(14) . . . . ?
C01C C00O C01F C01K 1.2(15) . . . . ?
C01C C01H C01J C01K 4.6(19) . . . . ?
C01F C00O C01C C01H 1.2(15) . . . . ?
C01H C01J C01K C01F -1.9(17) . . . . ?
C006 C00L C00P O008 2.7(13) . . . . ?
C006 C00L C00P C010 -175.5(8) . . . . ?
C006 C00L C018 C00R 176.4(8) . . . . ?
C010 C00F C00M C00Y 143.6(9) . . . . ?
C010 C00F C00M C012 -35.7(12) . . . . ?
C010 C00F C00R C018 2.0(13) . . . . ?
C012 C00M C00Y C00I 1.5(13) . . . . ?
C018 C00L C00P O008 -178.9(8) . . . . ?
C018 C00L C00P C010 3.0(13) . . . . ?
C018 C00L C006 O001 1.6(12) . . . . ?
C018 C00L C006 O003 -179.1(9) . . . . ?
N007 C00A C00D C014 -178.0(8) . . . . ?
N007 C00A C015 C01B 176.7(9) . . . . ?
N007 C00W C00X C00E 180.0(8) . . . . ?
N007 C00W C01A C013 178.5(9) . . . . ?
C00A N007 C00W C00X 135.9(8) . . . . ?
C00A N007 C00W C01A -44.8(12) . . . . ?
C00A N007 C24 C19 -31.5(14) . . . . ?
C00A N007 C24 C23 147.5(9) . . . . ?
C00A C00D C014 C01G 2.6(15) . . . . ?
C00B C00C C00Z O005 178.4(8) . . . . ?
C00B C00C C00Z C00U -1.4(12) . . . . ?
C00B C00C C01E O002 176.6(8) . . . . ?
C00B C00C C01E O004 1.2(11) . . . . ?
C00C C00B C011 C00T -0.5(13) . . . . ?
C00D C00A C015 C01B -0.4(13) . . . . ?
C00E C00J C00T C00U -142.1(10) . . . . ?
C00E C00J C00T C011 36.8(12) . . . . ?
C00E C00J C013 C01A 0.6(14) . . . . ?
C00J C00E C00X C00W 1.4(14) . . . . ?
C00J C00T C00U C00Z -178.3(8) . . . . ?
C00J C00T C011 C00B 179.1(8) . . . . ?
C00T C00J C013 C01A 179.3(9) . . . . ?
C00T C00U C00Z O005 179.2(9) . . . . ?
C00T C00U C00Z C00C -1.0(14) . . . . ?
C00U C00T C011 C00B -1.9(13) . . . . ?
C00W N007 C00A C00D -40.1(11) . . . . ?
C00W N007 C00A C015 142.8(8) . . . . ?
C00W N007 C24 C19 139.5(11) . . . . ?
C00W N007 C24 C23 -41.6(12) . . . . ?
C00W C01A C013 C00J 1.5(16) . . . . ?
C00X C00E C00J C00T 179.2(8) . . . . ?
C00X C00E C00J C013 -2.1(14) . . . . ?
C00X C00W C01A C013 -2.3(15) . . . . ?
C00Z C00C C01E O002 -2.8(13) . . . . ?
C00Z C00C C01E O004 -178.1(8) . . . . ?
C01A C00W C00X C00E 0.8(13) . . . . ?
C01B C01G C014 C00D -3.1(15) . . . . ?
C01E C00C C00Z O005 -2.2(13) . . . . ?
C01E C00C C00Z C00U 178.0(8) . . . . ?
C01G C01B C015 C00A -0.2(15) . . . . ?
C011 C00B C00C C00Z 2.1(13) . . . . ?
C011 C00B C00C C01E -177.3(8) . . . . ?
C011 C00T C00U C00Z 2.7(14) . . . . ?
C013 C00J C00T C00U 39.3(13) . . . . ?
C013 C00J C00T C011 -141.8(9) . . . . ?
C015 C00A C00D C014 -0.8(13) . . . . ?
C015 C01B C01G C014 1.9(15) . . . . ?
C19 C20 C21 C22 -3(3) . . . . ?
C20 C19 C24 N007 -178.8(10) . . . . ?
C20 C19 C24 C23 2.3(19) . . . . ?
C20 C21 C22 C23 6(3) . . . . ?
C21 C22 C23 C24 -5(2) . . . . ?
C22 C23 C24 N007 -178.7(10) . . . . ?
C22 C23 C24 C19 0.3(16) . . . . ?
C24 N007 C00A C00D 131.1(9) . . . . ?
C24 N007 C00A C015 -46.0(12) . . . . ?
C24 N007 C00W C00X -34.9(12) . . . . ?
C24 N007 C00W C01A 144.3(10) . . . . ?
C24 C19 C20 C21 -1.2(19) . . . . ?

loop_
_smtbx_masks_void_nr
_smtbx_masks_void_average_x
_smtbx_masks_void_average_y
_smtbx_masks_void_average_z
_smtbx_masks_void_volume
_smtbx_masks_void_count_electrons
_smtbx_masks_void_content
1 0.064 0.083 0.683 10.5 0.1 ?
2 -0.064 0.917 0.683 10.5 0.1 ?
3 0.081 0.206 0.627 9.9 0.0 ?
4 0.083 0.936 0.317 10.5 0.1 ?
5 0.206 0.919 0.373 9.9 0.0 ?
6 0.300 0.575 0.156 7.3 0.0 ?
7 0.500 0.500 0.000 56.7 1.4 ?
8 0.425 0.300 0.844 7.3 0.0 ?
9 0.575 0.700 0.844 7.3 0.0 ?
10 0.700 0.425 0.156 7.3 0.0 ?
11 0.794 0.081 0.373 9.9 0.0 ?
12 0.917 0.064 0.317 10.5 0.1 ?
13 0.919 0.794 0.627 9.9 0.0 ?
